data_4515100
loop_
_publ_author_name
'Sherstobitova, Tatiana'
'Maryunina, Kseniya'
'Tolstikov, Svyatoslav'
'Letyagin, Gleb'
'Romanenko, Galina'
'Nishihara, Sadafumi'
'Inoue, Katsuya'

_publ_section_title
;
 Ligand Structure Effects on Molecular Assembly and Magnetic Properties of
 Copper(II) Complexes with 3-Pyridyl-Substituted Nitronyl Nitroxide
 Derivatives
;
_journal_issue 17
_journal_name_full 'ACS Omega'
_journal_page_first 17160
_journal_paper_doi 10.1021/acsomega.9b01575
_journal_volume 4
_journal_year 2019
_chemical_formula_sum 'C13.5 H10 Br0.5 Cu0.75 F9 N1.5 O4.5'
_chemical_formula_weight 523.84
_space_group_crystal_system triclinic
_space_group_IT_number 2
_space_group_name_Hall '-P 1'
_space_group_name_H-M_alt 'P -1'
_symmetry_space_group_name_Hall '-P 1'
_symmetry_space_group_name_H-M 'P -1'
_atom_sites_solution_hydrogens mixed
_audit_creation_method SHELXL-2018/3
_cell_angle_alpha 97.090(7)
_cell_angle_beta 95.620(7)
_cell_angle_gamma 96.470(7)
_cell_formula_units_Z 4
_cell_length_a 9.5160(10)
_cell_length_b 13.5000(16)
_cell_length_c 15.4847(17)
_cell_measurement_reflns_used 3191
_cell_measurement_temperature 296(2)
_cell_measurement_theta_max 27.16
_cell_measurement_theta_min 2.92
_cell_volume 1948.8(4)
_computing_cell_refinement 'Bruker SAINT'
_computing_data_collection 'Bruker APEX2'
_computing_data_reduction 'Bruker SAINT'
_computing_molecular_graphics 'Bruker SHELXTL'
_computing_publication_material 'Bruker SHELXTL'
_computing_structure_refinement 'SHELXL-2018/3 (Sheldrick, 2018)'
_computing_structure_solution 'SHELXT 2018/2 (Sheldrick, 2018)'
_diffrn_ambient_temperature 296(2)
_diffrn_measured_fraction_theta_full 0.998
_diffrn_measured_fraction_theta_max 0.998
_diffrn_measurement_device_type 'Bruker APEX-II CCD'
_diffrn_measurement_method '\f and \w scans'
_diffrn_radiation_type MoK\a
_diffrn_radiation_wavelength 0.71073
_diffrn_reflns_av_R_equivalents 0.1156
_diffrn_reflns_av_unetI/netI 0.1205
_diffrn_reflns_Laue_measured_fraction_full 0.998
_diffrn_reflns_Laue_measured_fraction_max 0.998
_diffrn_reflns_limit_h_max 12
_diffrn_reflns_limit_h_min -12
_diffrn_reflns_limit_k_max 17
_diffrn_reflns_limit_k_min -17
_diffrn_reflns_limit_l_max 19
_diffrn_reflns_limit_l_min -19
_diffrn_reflns_number 38563
_diffrn_reflns_point_group_measured_fraction_full 0.998
_diffrn_reflns_point_group_measured_fraction_max 0.998
_diffrn_reflns_theta_full 25.242
_diffrn_reflns_theta_max 27.000
_diffrn_reflns_theta_min 2.809
_exptl_absorpt_coefficient_mu 1.988
_exptl_absorpt_correction_T_max 0.785
_exptl_absorpt_correction_T_min 0.394
_exptl_absorpt_correction_type multi-scan
_exptl_crystal_colour violet
_exptl_crystal_density_diffrn 1.785
_exptl_crystal_description needle
_exptl_crystal_F_000 1031
_exptl_crystal_size_max 0.300
_exptl_crystal_size_mid 0.120
_exptl_crystal_size_min 0.060
_refine_diff_density_max 2.316
_refine_diff_density_min -0.921
_refine_diff_density_rms 0.146
_refine_ls_extinction_method none
_refine_ls_goodness_of_fit_ref 1.092
_refine_ls_hydrogen_treatment mixed
_refine_ls_matrix_type full
_refine_ls_number_parameters 543
_refine_ls_number_reflns 8487
_refine_ls_number_restraints 3
_refine_ls_restrained_S_all 1.092
_refine_ls_R_factor_all 0.2149
_refine_ls_R_factor_gt 0.1116
_refine_ls_shift/su_max 0.002
_refine_ls_shift/su_mean 0.000
_refine_ls_structure_factor_coef Fsqd
_refine_ls_weighting_details 'w=1/[\s^2^(Fo^2^)+(0.1828P)^2^+4.1251P] where P=(Fo^2^+2Fc^2^)/3'
_refine_ls_weighting_scheme calc
_refine_ls_wR_factor_gt 0.2987
_refine_ls_wR_factor_ref 0.3638
_reflns_Friedel_coverage 0.000
_reflns_number_gt 3922
_reflns_number_total 8487
_reflns_threshold_expression 'I > 2\s(I)'
_cod_data_source_file 1916619-rev.txt
_cod_data_source_block nnn_c
_cod_original_formula_sum 'C13.50 H10 Br0.50 Cu0.75 F9 N1.50 O4.50'
_cod_database_code 4515100
_shelx_shelxl_version_number 2018/3
_shelx_space_group_comment
; 
The symmetry employed for this shelxl refinement is uniquely defined 
by the following loop, which should always be used as a source of 
symmetry information in preference to the above space-group names. 
They are only intended as comments. 
;
_shelx_estimated_absorpt_t_min 0.587
_shelx_estimated_absorpt_t_max 0.890

loop_
_space_group_symop_operation_xyz
'x, y, z'
'-x, -y, -z'

loop_
_atom_site_label
_atom_site_type_symbol
_atom_site_fract_x
_atom_site_fract_y
_atom_site_fract_z
_atom_site_U_iso_or_equiv
_atom_site_adp_type
_atom_site_occupancy
_atom_site_site_symmetry_order
_atom_site_calc_flag
_atom_site_refinement_flags_posn
_atom_site_refinement_flags_adp
_atom_site_refinement_flags_occupancy
_atom_site_disorder_assembly
_atom_site_disorder_group
Cu1 Cu 0.94205(12) 0.38199(10) 0.12096(10) 0.0586(5) Uani 1 1 d . . . . .
O1W O 0.9079(8) 0.3961(8) 0.2635(5) 0.081(3) Uani 1 1 d D . . . .
H1WA H 0.991(7) 0.426(10) 0.307(6) 0.121 Uiso 1 1 d D U . . .
H1WB H 0.817(6) 0.397(10) 0.290(7) 0.121 Uiso 1 1 d D U . . .
O1 O 1.1299(7) 0.4625(6) 0.1509(6) 0.071(2) Uani 1 1 d . . . . .
C1 C 1.2995(17) 0.5947(13) 0.201(2) 0.134(9) Uani 1 1 d . . . . .
F1 F 1.341(2) 0.5645(15) 0.2689(17) 0.273(14) Uani 1 1 d . . . . .
F2 F 1.3861(12) 0.5611(11) 0.1434(17) 0.248(11) Uani 1 1 d . . . . .
F3 F 1.3266(11) 0.6938(8) 0.1956(13) 0.213(8) Uani 1 1 d . . . . .
C2 C 1.1484(14) 0.5537(11) 0.1607(11) 0.087(4) Uani 1 1 d . . . . .
C3 C 1.0509(16) 0.6196(11) 0.1436(12) 0.102(5) Uani 1 1 d . . . . .
H3A H 1.081853 0.688220 0.150520 0.122 Uiso 1 1 calc R U . . .
C4 C 0.9114(14) 0.5866(10) 0.1171(8) 0.068(3) Uani 1 1 d . . . . .
C5 C 0.809(2) 0.6623(11) 0.0979(12) 0.100(5) Uani 1 1 d . . . . .
F4 F 0.8578(19) 0.7522(10) 0.132(2) 0.311(15) Uani 1 1 d . . . . .
F5 F 0.754(3) 0.656(2) 0.0285(12) 0.357(19) Uani 1 1 d . . . . .
F6 F 0.7119(18) 0.6597(14) 0.1492(13) 0.212(8) Uani 1 1 d . . . . .
O2 O 0.8508(7) 0.4978(6) 0.1016(5) 0.0611(19) Uani 1 1 d . . . . .
O3 O 0.7657(7) 0.3040(5) 0.0642(5) 0.0565(18) Uani 1 1 d . . . . .
C6 C 0.6029(19) 0.1716(14) -0.0023(10) 0.099(5) Uani 1 1 d . . . . .
F7 F 0.541(2) 0.2337(12) -0.0373(18) 0.307(15) Uani 1 1 d . . . . .
F8 F 0.5963(13) 0.0935(15) -0.0518(13) 0.275(13) Uani 1 1 d . . . . .
F9 F 0.5116(12) 0.1543(17) 0.0476(10) 0.229(9) Uani 1 1 d . . . . .
C7 C 0.7493(11) 0.2113(9) 0.0431(7) 0.058(3) Uani 1 1 d . . . . .
C8 C 0.8415(13) 0.1465(9) 0.0607(9) 0.072(3) Uani 1 1 d . . . . .
H8A H 0.811539 0.078087 0.044777 0.086 Uiso 1 1 calc R U . . .
C9 C 0.9742(13) 0.1743(9) 0.0998(9) 0.071(3) Uani 1 1 d . . . . .
C10 C 1.076(3) 0.0972(12) 0.1184(19) 0.136(9) Uani 1 1 d . . . . .
F10 F 1.1889(15) 0.1053(9) 0.0779(14) 0.197(8) Uani 1 1 d . . . . .
F11 F 1.0103(13) 0.0036(7) 0.0974(9) 0.162(5) Uani 1 1 d . . . . .
F12 F 1.1241(17) 0.1063(8) 0.2020(11) 0.189(7) Uani 1 1 d . . . . .
O4 O 1.0346(8) 0.2624(6) 0.1261(5) 0.068(2) Uani 1 1 d . . . . .
Cu2 Cu 0.500000 1.000000 0.500000 0.0680(7) Uani 1 2 d S . P . .
O5 O 0.3338(7) 0.9402(6) 0.4222(5) 0.065(2) Uani 1 1 d . . . . .
C11 C 0.1780(14) 0.8933(11) 0.2963(8) 0.075(4) Uani 1 1 d . . . . .
F13 F 0.1348(11) 0.8092(7) 0.3241(6) 0.129(4) Uani 1 1 d . . . . .
F14 F 0.0772(8) 0.9542(8) 0.3202(6) 0.110(3) Uani 1 1 d . . . . .
F15 F 0.1664(8) 0.8801(6) 0.2106(4) 0.085(2) Uani 1 1 d . . . . .
C12 C 0.3222(11) 0.9424(8) 0.3412(7) 0.055(3) Uani 1 1 d . . . . .
C13 C 0.4260(11) 0.9789(8) 0.2921(7) 0.058(3) Uani 1 1 d . . . . .
H13A H 0.403286 0.974436 0.231864 0.070 Uiso 1 1 calc R U . . .
C14 C 0.5587(11) 1.0208(8) 0.3273(7) 0.051(2) Uani 1 1 d . . . . .
C15 C 0.6638(15) 1.0553(11) 0.2660(9) 0.073(3) Uani 1 1 d . . . . .
F16 F 0.789(3) 1.071(3) 0.2959(13) 0.177(14) Uani 0.5 1 d . . P A 1
F17 F 0.659(3) 0.9884(19) 0.195(2) 0.133(7) Uani 0.5 1 d . . P A 1
F18 F 0.646(3) 1.147(2) 0.265(3) 0.186(12) Uani 0.5 1 d . . P A 1
F16A F 0.787(3) 1.023(2) 0.288(3) 0.186(12) Uani 0.5 1 d . . P A 2
F17A F 0.614(3) 1.057(3) 0.1891(15) 0.177(14) Uani 0.5 1 d . . P A 2
F18A F 0.715(3) 1.147(2) 0.270(2) 0.133(7) Uani 0.5 1 d . . P A 2
O6 O 0.6073(7) 1.0319(6) 0.4043(5) 0.0574(18) Uani 1 1 d . . . . .
O1R O 0.8586(7) 0.5868(5) 0.6041(5) 0.0541(18) Uani 1 1 d . . . . .
N2R N 0.8103(7) 0.6556(6) 0.5629(5) 0.0408(18) Uani 1 1 d . . . . .
C3R C 0.8863(10) 0.7012(7) 0.4956(7) 0.049(2) Uani 1 1 d . . . . .
C4R C 1.0144(17) 0.7725(13) 0.5467(13) 0.130(7) Uani 1 1 d . . . . .
H4RA H 0.980238 0.824068 0.584621 0.195 Uiso 1 1 calc R U . . .
H4RB H 1.072593 0.734855 0.581106 0.195 Uiso 1 1 calc R U . . .
H4RC H 1.069815 0.802969 0.506118 0.195 Uiso 1 1 calc R U . . .
C5R C 0.9476(15) 0.6252(10) 0.4396(9) 0.087(4) Uani 1 1 d . . . . .
H5RA H 0.996021 0.656895 0.396760 0.131 Uiso 1 1 calc R U . . .
H5RB H 1.013862 0.594214 0.474994 0.131 Uiso 1 1 calc R U . . .
H5RC H 0.872881 0.574970 0.410580 0.131 Uiso 1 1 calc R U . . .
C6R C 0.7751(13) 0.7595(11) 0.4572(11) 0.091(5) Uani 1 1 d . . . . .
C7R C 0.808(3) 0.8438(18) 0.4195(17) 0.172(9) Uiso 1 1 d . . . . .
H7RA H 0.874643 0.830871 0.377881 0.258 Uiso 1 1 calc R U . . .
H7RB H 0.723448 0.862253 0.390256 0.258 Uiso 1 1 calc R U . . .
H7RC H 0.850427 0.897855 0.463974 0.258 Uiso 1 1 calc R U . . .
C8R C 0.673(2) 0.6774(16) 0.3710(14) 0.151(8) Uiso 1 1 d . . . . .
H8RA H 0.643743 0.614587 0.391128 0.226 Uiso 1 1 calc R U . . .
H8RB H 0.590407 0.706891 0.351482 0.226 Uiso 1 1 calc R U . . .
H8RC H 0.729058 0.665735 0.323330 0.226 Uiso 1 1 calc R U . . .
N9R N 0.6750(9) 0.7646(7) 0.5228(6) 0.060(2) Uani 1 1 d . . . . .
O10R O 0.5748(8) 0.8210(6) 0.5232(7) 0.092(3) Uani 1 1 d . . . . .
C11R C 0.6919(9) 0.6958(7) 0.5771(6) 0.043(2) Uani 1 1 d . . . . .
C12R C 0.6042(9) 0.6740(7) 0.6477(6) 0.043(2) Uani 1 1 d . . . . .
C13R C 0.6710(11) 0.6874(10) 0.7339(7) 0.068(3) Uani 1 1 d . . . . .
H13B H 0.768007 0.709278 0.745804 0.081 Uiso 1 1 calc R U . . .
C14R C 0.5919(13) 0.6679(12) 0.7998(8) 0.088(4) Uani 1 1 d . . . . .
H14A H 0.633563 0.673710 0.857347 0.106 Uiso 1 1 calc R U . . .
C15R C 0.4434(13) 0.6385(12) 0.7776(11) 0.088(4) Uani 1 1 d . . . . .
H15A H 0.386286 0.631316 0.822394 0.105 Uiso 1 1 calc R U . . .
N16R N 0.3849(9) 0.6214(8) 0.6977(6) 0.063(3) Uani 1 1 d . . . . .
C17R C 0.4620(9) 0.6404(8) 0.6378(7) 0.054(3) Uani 1 1 d . . . . .
Br18 Br 0.36539(11) 0.60894(11) 0.52043(8) 0.0754(5) Uani 1 1 d . . . . .

loop_
_atom_site_aniso_label
_atom_site_aniso_U_11
_atom_site_aniso_U_22
_atom_site_aniso_U_33
_atom_site_aniso_U_23
_atom_site_aniso_U_13
_atom_site_aniso_U_12
Cu1 0.0386(7) 0.0532(8) 0.0813(10) 0.0055(7) 0.0027(6) 0.0013(5)
O1W 0.040(4) 0.145(8) 0.056(5) 0.016(5) 0.001(3) 0.009(5)
O1 0.042(4) 0.066(6) 0.103(6) 0.005(5) 0.014(4) 0.003(4)
C1 0.049(9) 0.067(11) 0.27(3) -0.017(14) 0.032(13) -0.008(7)
F1 0.170(15) 0.229(19) 0.36(3) 0.091(18) -0.154(19) -0.116(13)
F2 0.058(6) 0.156(12) 0.54(4) 0.103(17) 0.035(13) 0.001(7)
F3 0.085(7) 0.097(8) 0.43(3) -0.001(10) 0.004(10) -0.028(6)
C2 0.066(8) 0.054(8) 0.136(13) -0.001(8) 0.019(8) -0.008(7)
C3 0.077(10) 0.056(8) 0.162(16) 0.004(9) -0.007(10) -0.009(7)
C4 0.075(8) 0.066(8) 0.065(8) 0.007(6) 0.005(6) 0.018(7)
C5 0.168(17) 0.059(9) 0.083(11) 0.010(8) 0.016(11) 0.062(10)
F4 0.192(16) 0.089(9) 0.60(4) -0.030(15) -0.18(2) 0.064(9)
F5 0.57(4) 0.47(3) 0.144(13) 0.110(16) 0.047(18) 0.46(4)
F6 0.209(16) 0.237(18) 0.244(17) 0.074(14) 0.093(14) 0.160(15)
O2 0.049(4) 0.056(5) 0.075(5) 0.009(4) -0.003(4) 0.003(4)
O3 0.046(4) 0.049(5) 0.069(5) -0.007(4) -0.002(3) 0.009(3)
C6 0.096(12) 0.115(13) 0.065(9) 0.010(9) -0.040(9) -0.034(10)
F7 0.208(16) 0.177(14) 0.47(3) 0.127(18) -0.25(2) -0.096(12)
F8 0.107(9) 0.32(2) 0.31(2) -0.223(19) -0.078(11) 0.028(11)
F9 0.068(7) 0.41(3) 0.162(12) -0.068(14) 0.028(7) -0.069(11)
C7 0.053(6) 0.057(7) 0.062(7) 0.007(6) -0.001(5) 0.004(5)
C8 0.068(8) 0.043(6) 0.100(10) 0.012(6) -0.001(7) -0.008(6)
C9 0.065(7) 0.054(7) 0.093(9) 0.004(6) 0.006(7) 0.014(6)
C10 0.144(18) 0.045(9) 0.20(2) 0.023(11) -0.069(18) 0.018(10)
F10 0.109(9) 0.113(9) 0.37(3) -0.016(11) 0.026(12) 0.060(8)
F11 0.170(10) 0.065(6) 0.235(13) 0.012(7) -0.070(9) 0.039(6)
F12 0.194(13) 0.116(9) 0.244(16) 0.047(9) -0.102(13) 0.048(8)
O4 0.056(4) 0.057(5) 0.085(6) 0.002(4) -0.001(4) 0.004(4)
Cu2 0.0419(10) 0.1175(18) 0.0414(11) 0.0063(10) 0.0118(8) -0.0047(10)
O5 0.047(4) 0.100(6) 0.044(4) 0.009(4) 0.009(3) -0.005(4)
C11 0.066(8) 0.098(10) 0.055(8) 0.009(7) -0.002(6) -0.007(7)
F13 0.136(8) 0.126(7) 0.105(7) 0.047(6) -0.021(6) -0.079(6)
F14 0.062(5) 0.170(9) 0.093(6) -0.001(6) 0.005(4) 0.013(5)
F15 0.079(5) 0.114(6) 0.055(4) 0.012(4) -0.006(3) -0.010(4)
C12 0.052(6) 0.062(7) 0.049(7) 0.001(5) 0.012(5) 0.004(5)
C13 0.058(6) 0.074(7) 0.044(6) 0.018(5) 0.011(5) 0.002(5)
C14 0.057(6) 0.055(6) 0.044(6) 0.007(5) 0.014(5) 0.004(5)
C15 0.069(8) 0.080(10) 0.073(9) 0.022(7) 0.011(7) 0.000(7)
F16 0.107(14) 0.35(4) 0.057(8) 0.085(16) -0.009(8) -0.098(19)
F17 0.110(14) 0.143(15) 0.152(16) 0.017(12) 0.085(13) -0.016(11)
F18 0.145(17) 0.131(13) 0.36(3) 0.143(16) 0.20(2) 0.084(12)
F16A 0.145(17) 0.131(13) 0.36(3) 0.143(16) 0.20(2) 0.084(12)
F17A 0.107(14) 0.35(4) 0.057(8) 0.085(16) -0.009(8) -0.098(19)
F18A 0.110(14) 0.143(15) 0.152(16) 0.017(12) 0.085(13) -0.016(11)
O6 0.041(4) 0.088(5) 0.044(4) 0.004(4) 0.012(3) 0.006(3)
O1R 0.035(3) 0.070(5) 0.063(4) 0.021(4) 0.005(3) 0.020(3)
N2R 0.026(4) 0.049(5) 0.049(5) 0.005(4) 0.006(3) 0.011(3)
C3R 0.037(5) 0.049(6) 0.064(7) 0.007(5) 0.012(5) 0.004(4)
C4R 0.090(11) 0.122(14) 0.158(17) 0.003(12) 0.018(11) -0.062(10)
C5R 0.102(10) 0.082(9) 0.097(10) 0.018(8) 0.063(9) 0.042(8)
C6R 0.067(8) 0.097(10) 0.148(13) 0.085(10) 0.072(9) 0.056(7)
N9R 0.044(5) 0.056(5) 0.086(7) 0.017(5) 0.020(4) 0.020(4)
O10R 0.051(5) 0.078(6) 0.168(10) 0.049(6) 0.042(5) 0.043(4)
C11R 0.030(4) 0.046(6) 0.055(6) 0.005(5) 0.001(4) 0.010(4)
C12R 0.029(4) 0.049(6) 0.051(6) -0.001(4) 0.004(4) 0.012(4)
C13R 0.039(5) 0.107(9) 0.049(7) -0.018(6) -0.001(5) 0.010(6)
C14R 0.058(7) 0.151(14) 0.052(7) -0.003(8) 0.006(6) 0.021(8)
C15R 0.048(7) 0.125(12) 0.101(12) 0.022(9) 0.038(7) 0.022(7)
N16R 0.034(4) 0.104(8) 0.049(6) 0.003(5) 0.013(4) 0.005(4)
C17R 0.024(4) 0.072(7) 0.061(7) -0.004(5) 0.004(4) 0.002(4)
Br18 0.0353(6) 0.1182(11) 0.0661(8) 0.0017(7) -0.0069(5) 0.0038(6)

loop_
_atom_type_symbol
_atom_type_description
_atom_type_scat_dispersion_real
_atom_type_scat_dispersion_imag
_atom_type_scat_source
C C 0.0033 0.0016 'International Tables Vol C Tables 4.2.6.8 and 6.1.1.4'
H H 0.0000 0.0000 'International Tables Vol C Tables 4.2.6.8 and 6.1.1.4'
N N 0.0061 0.0033 'International Tables Vol C Tables 4.2.6.8 and 6.1.1.4'
O O 0.0106 0.0060 'International Tables Vol C Tables 4.2.6.8 and 6.1.1.4'
F F 0.0171 0.0103 'International Tables Vol C Tables 4.2.6.8 and 6.1.1.4'
Cu Cu 0.3201 1.2651 'International Tables Vol C Tables 4.2.6.8 and 6.1.1.4'
Br Br -0.2901 2.4595 'International Tables Vol C Tables 4.2.6.8 and 6.1.1.4'

loop_
_geom_angle_atom_site_label_1
_geom_angle_atom_site_label_2
_geom_angle_atom_site_label_3
_geom_angle
_geom_angle_site_symmetry_1
_geom_angle_site_symmetry_3
O2 Cu1 O4 173.4(3) . .
O2 Cu1 O3 85.8(3) . .
O4 Cu1 O3 91.9(3) . .
O2 Cu1 O1 92.4(3) . .
O4 Cu1 O1 88.5(3) . .
O3 Cu1 O1 167.0(3) . .
O2 Cu1 O1W 93.3(3) . .
O4 Cu1 O1W 93.3(4) . .
O3 Cu1 O1W 102.6(3) . .
O1 Cu1 O1W 90.4(3) . .
C2 O1 Cu1 123.8(8) . .
F1 C1 F3 118(2) . .
F1 C1 F2 104(2) . .
F3 C1 F2 98.3(19) . .
F1 C1 C2 116(2) . .
F3 C1 C2 110.7(17) . .
F2 C1 C2 106(2) . .
O1 C2 C3 128.5(13) . .
O1 C2 C1 111.6(13) . .
C3 C2 C1 119.8(13) . .
C4 C3 C2 121.7(12) . .
O2 C4 C3 128.5(12) . .
O2 C4 C5 111.9(12) . .
C3 C4 C5 119.5(14) . .
F5 C5 F4 114(2) . .
F5 C5 F6 107(2) . .
F4 C5 F6 91.1(18) . .
F5 C5 C4 117.5(15) . .
F4 C5 C4 112.9(17) . .
F6 C5 C4 110.4(14) . .
C4 O2 Cu1 124.3(7) . .
C7 O3 Cu1 124.5(7) . .
F8 C6 F7 110.9(17) . .
F8 C6 F9 104.5(18) . .
F7 C6 F9 95(2) . .
F8 C6 C7 114.9(18) . .
F7 C6 C7 114.7(14) . .
F9 C6 C7 114.7(13) . .
C6 F7 F9 42.7(12) . .
C6 F9 F7 42.3(13) . .
O3 C7 C8 127.7(10) . .
O3 C7 C6 112.8(12) . .
C8 C7 C6 119.4(12) . .
C7 C8 C9 123.9(11) . .
O4 C9 C8 127.7(11) . .
O4 C9 C10 110.5(12) . .
C8 C9 C10 121.8(12) . .
F10 C10 F11 108(2) . .
F10 C10 F12 104.8(18) . .
F11 C10 F12 106.3(18) . .
F10 C10 C9 113.8(19) . .
F11 C10 C9 111.3(16) . .
F12 C10 C9 112(2) . .
C9 O4 Cu1 124.1(8) . .
O5 Cu2 O5 180.0 2_676 .
O5 Cu2 O6 87.0(3) 2_676 .
O5 Cu2 O6 93.0(3) . .
O5 Cu2 O6 93.0(3) 2_676 2_676
O5 Cu2 O6 87.0(3) . 2_676
O6 Cu2 O6 180.0 . 2_676
C12 O5 Cu2 123.5(7) . .
F13 C11 F15 109.6(11) . .
F13 C11 F14 102.9(12) . .
F15 C11 F14 106.7(11) . .
F13 C11 C12 113.2(11) . .
F15 C11 C12 115.3(11) . .
F14 C11 C12 108.2(10) . .
O5 C12 C13 127.3(10) . .
O5 C12 C11 112.5(9) . .
C13 C12 C11 120.1(10) . .
C14 C13 C12 123.5(10) . .
O6 C14 C13 127.3(10) . .
O6 C14 C15 114.4(10) . .
C13 C14 C15 118.3(10) . .
F17A C15 F18A 89(3) . .
F16 C15 F18 96(3) . .
F16 C15 F17 105(2) . .
F18 C15 F17 124(2) . .
F17A C15 F16A 124(3) . .
F18A C15 F16A 95(2) . .
F16 C15 C14 116.5(14) . .
F17A C15 C14 116.3(14) . .
F18A C15 C14 122.1(15) . .
F18 C15 C14 103.0(14) . .
F17 C15 C14 111.6(15) . .
F16A C15 C14 108.2(14) . .
C15 F16 F18 42.9(19) . .
C15 F18 F16 40.8(13) . .
C15 F17A F18A 46.2(16) . .
C15 F18A F17A 44.8(15) . .
C14 O6 Cu2 124.9(7) . .
O1R N2R C11R 125.0(8) . .
O1R N2R C3R 122.5(7) . .
C11R N2R C3R 112.5(8) . .
C5R C3R N2R 111.3(9) . .
C5R C3R C6R 120.7(11) . .
N2R C3R C6R 101.1(7) . .
C5R C3R C4R 105.9(11) . .
N2R C3R C4R 105.6(10) . .
C6R C3R C4R 111.3(12) . .
C7R C6R N9R 117.5(14) . .
C7R C6R C8R 102.9(16) . .
N9R C6R C8R 101.1(12) . .
C7R C6R C3R 122.8(14) . .
N9R C6R C3R 103.3(9) . .
C8R C6R C3R 106.6(12) . .
O10R N9R C11R 124.2(9) . .
O10R N9R C6R 124.3(9) . .
C11R N9R C6R 111.2(8) . .
N2R C11R N9R 108.6(8) . .
N2R C11R C12R 124.3(9) . .
N9R C11R C12R 126.8(8) . .
C17R C12R C13R 115.4(9) . .
C17R C12R C11R 126.4(9) . .
C13R C12R C11R 118.2(8) . .
C14R C13R C12R 119.0(10) . .
C13R C14R C15R 117.7(12) . .
N16R C15R C14R 122.4(12) . .
C17R N16R C15R 117.9(10) . .
N16R C17R C12R 127.2(10) . .
N16R C17R Br18 114.6(7) . .
C12R C17R Br18 118.0(8) . .

loop_
_geom_bond_atom_site_label_1
_geom_bond_atom_site_label_2
_geom_bond_distance
_geom_bond_site_symmetry_2
Cu1 O2 1.913(7) .
Cu1 O4 1.930(8) .
Cu1 O3 1.945(7) .
Cu1 O1 1.967(7) .
Cu1 O1W 2.250(8) .
O1 C2 1.212(14) .
C1 F1 1.22(3) .
C1 F3 1.35(2) .
C1 F2 1.34(3) .
C1 C2 1.52(2) .
C2 C3 1.384(19) .
C3 C4 1.358(18) .
C4 O2 1.254(14) .
C4 C5 1.523(19) .
C5 F5 1.14(2) .
C5 F4 1.28(2) .
C5 F6 1.28(2) .
O3 C7 1.242(12) .
C6 F8 1.22(2) .
C6 F7 1.23(2) .
C6 F9 1.24(2) .
C6 C7 1.506(17) .
F7 F9 1.82(3) .
C7 C8 1.340(16) .
C8 C9 1.338(16) .
C9 O4 1.262(13) .
C9 C10 1.53(2) .
C10 F10 1.30(3) .
C10 F11 1.330(18) .
C10 F12 1.32(3) .
Cu2 O5 1.924(7) 2_676
Cu2 O5 1.924(7) .
Cu2 O6 1.944(7) .
Cu2 O6 1.944(7) 2_676
O5 C12 1.251(12) .
C11 F13 1.303(15) .
C11 F15 1.309(14) .
C11 F14 1.381(16) .
C11 C12 1.517(16) .
C12 C13 1.388(14) .
C13 C14 1.357(14) .
C14 O6 1.219(12) .
C14 C15 1.520(16) .
C15 F16 1.22(3) .
C15 F17A 1.24(2) .
C15 F18A 1.27(3) .
C15 F18 1.27(3) .
C15 F17 1.33(3) .
C15 F16A 1.33(3) .
F16 F18 1.86(5) .
F17A F18A 1.76(4) .
O1R N2R 1.291(9) .
N2R C11R 1.331(11) .
N2R C3R 1.481(12) .
C3R C5R 1.468(15) .
C3R C6R 1.508(15) .
C3R C4R 1.549(16) .
C6R C7R 1.36(2) .
C6R N9R 1.459(14) .
C6R C8R 1.76(3) .
N9R O10R 1.285(10) .
N9R C11R 1.340(13) .
C11R C12R 1.477(13) .
C12R C17R 1.365(12) .
C12R C13R 1.403(14) .
C13R C14R 1.360(17) .
C14R C15R 1.420(18) .
C15R N16R 1.288(17) .
N16R C17R 1.270(13) .
C17R Br18 1.930(10) .
